data_7024313
loop_
_publ_author_name
'Delgado, Salom\'e'
'Santana, Adriano'
'Castillo, Oscar'
'Zamora, F\'elix'

_publ_section_title
;
 Dynamic combinatorial chemistry in a solvothermal process of Cu(I,II) and
 organosulfur ligands.
;
_journal_issue 9
_journal_name_full 'Dalton transactions (Cambridge, England : 2003)'
_journal_page_first 2280
_journal_page_last 2287
_journal_paper_doi 10.1039/b914835c
_journal_volume 39
_journal_year 2010
_chemical_formula_iupac '[Cu(H2O)6][Cu6(mu-C5H5NS)12](SO4)4.4H2O'
_chemical_formula_moiety '2(C30 H30 Cu3 N6 S6), Cu H12 O6, 4(O4 S), 4(H2 O)'
_chemical_formula_sum 'C60 H80 Cu7 N12 O26 S16'
_chemical_formula_weight 2343.10
_chemical_name_common
;
hexaaquacopper(ii) catena-dodekakis(mu-Pyridine-2(1H)-thione-
k2S:S)-hexacopper(i) di(sulphate) - water (1/4)
;
_chemical_name_systematic
;
hexaaquacopper(II) catena-dodekakis(mu-Pyridine-2(1H)-thione-k2S:S)-
hexacopper(i) di(sulphate) - water (1/4)
;
_space_group_IT_number 61
_symmetry_cell_setting orthorhombic
_symmetry_space_group_name_Hall '-P 2ac 2ab'
_symmetry_space_group_name_H-M 'P b c a'
_atom_sites_solution_hydrogens geom
_atom_sites_solution_primary direct
_atom_sites_solution_secondary difmap
_cell_angle_alpha 90.00
_cell_angle_beta 90.00
_cell_angle_gamma 90.00
_cell_formula_units_Z 4
_cell_length_a 14.7630(13)
_cell_length_b 20.5969(17)
_cell_length_c 29.110(3)
_cell_measurement_reflns_used 74682
_cell_measurement_temperature 100(2)
_cell_measurement_theta_max 25.78
_cell_measurement_theta_min 1.40
_cell_volume 8851.5(14)
_computing_cell_refinement 'Bruker SMART'
_computing_data_collection 'Bruker SMART'
_computing_data_reduction 'Bruker SAINT'
_computing_molecular_graphics 'Ortep-3 (Farrugia, 1997)'
_computing_publication_material 'WinGX (Farrugia, 1999)'
_computing_structure_refinement 'SHELXL-97 (Sheldrick, 1997)'
_computing_structure_solution 'Sir92 (Altamore et al., 1993)'
_diffrn_ambient_temperature 293(2)
_diffrn_measured_fraction_theta_full 0.998
_diffrn_measured_fraction_theta_max 0.998
_diffrn_measurement_device_type 'CCD area detector'
_diffrn_measurement_method 'phi and omega scans'
_diffrn_radiation_monochromator graphite
_diffrn_radiation_source 'fine-focus sealed tube'
_diffrn_radiation_type MoK\a
_diffrn_radiation_wavelength 0.71069
_diffrn_reflns_av_R_equivalents 0.1062
_diffrn_reflns_av_sigmaI/netI 0.0594
_diffrn_reflns_limit_h_max 18
_diffrn_reflns_limit_h_min -18
_diffrn_reflns_limit_k_max 25
_diffrn_reflns_limit_k_min -21
_diffrn_reflns_limit_l_max 35
_diffrn_reflns_limit_l_min -35
_diffrn_reflns_number 74682
_diffrn_reflns_theta_full 25.78
_diffrn_reflns_theta_max 25.78
_diffrn_reflns_theta_min 1.40
_diffrn_standards_decay_% 0
_diffrn_standards_interval_count 0
_diffrn_standards_interval_time 0
_diffrn_standards_number 0
_exptl_absorpt_coefficient_mu 2.105
_exptl_absorpt_correction_T_max 0.887
_exptl_absorpt_correction_T_min 0.801
_exptl_absorpt_correction_type numerical
_exptl_absorpt_process_details 'CrysAlis RED (Oxford Diffraction, 2003)'
_exptl_crystal_colour yellow
_exptl_crystal_density_diffrn 1.758
_exptl_crystal_density_method 'not measured'
_exptl_crystal_description prism
_exptl_crystal_F_000 4764
_exptl_crystal_size_max 0.15
_exptl_crystal_size_mid 0.08
_exptl_crystal_size_min 0.06
_refine_diff_density_max 1.492
_refine_diff_density_min -0.906
_refine_diff_density_rms 0.246
_refine_ls_extinction_method none
_refine_ls_goodness_of_fit_ref 1.112
_refine_ls_hydrogen_treatment constr
_refine_ls_matrix_type full
_refine_ls_number_parameters 546
_refine_ls_number_reflns 8481
_refine_ls_number_restraints 1
_refine_ls_restrained_S_all 1.112
_refine_ls_R_factor_all 0.0835
_refine_ls_R_factor_gt 0.0401
_refine_ls_shift/su_max 0.001
_refine_ls_shift/su_mean 0.000
_refine_ls_structure_factor_coef Fsqd
_refine_ls_weighting_details 'calc w=1/[\s^2^(Fo^2^)+(0.0648P)^2^+5.1619P] where P=(Fo^2^+2Fc^2^)/3'
_refine_ls_weighting_scheme calc
_refine_ls_wR_factor_gt 0.1005
_refine_ls_wR_factor_ref 0.1326
_reflns_number_gt 5688
_reflns_number_total 8481
_reflns_threshold_expression >2sigma(I)
_cod_data_source_file b914835c.txt
_cod_data_source_block compound2
_cod_original_cell_volume 8851.6(13)
_cod_database_code 7024313

loop_
_symmetry_equiv_pos_as_xyz
'x, y, z'
'-x+1/2, -y, z+1/2'
'-x, y+1/2, -z+1/2'
'x+1/2, -y+1/2, -z'
'-x, -y, -z'
'x-1/2, y, -z-1/2'
'x, -y-1/2, z-1/2'
'-x-1/2, y-1/2, z'

loop_
_atom_site_label
_atom_site_type_symbol
_atom_site_fract_x
_atom_site_fract_y
_atom_site_fract_z
_atom_site_U_iso_or_equiv
_atom_site_adp_type
_atom_site_occupancy
_atom_site_symmetry_multiplicity
_atom_site_calc_flag
_atom_site_refinement_flags
_atom_site_disorder_assembly
_atom_site_disorder_group
Cu1 Cu 0.55406(4) 0.13670(3) 0.27402(2) 0.01387(16) Uani 1 1 d . . .
Cu2 Cu 0.37934(4) 0.14167(3) 0.27309(2) 0.01354(16) Uani 1 1 d . . .
Cu3 Cu 0.21472(4) 0.12436(3) 0.25440(2) 0.01349(16) Uani 1 1 d . . .
S1 S 0.46863(9) 0.22242(6) 0.23779(4) 0.0140(3) Uani 1 1 d . . .
S2 S 0.46374(9) 0.09591(6) 0.33289(4) 0.0155(3) Uani 1 1 d . . .
S3 S 0.32962(8) 0.06671(6) 0.21752(4) 0.0143(3) Uani 1 1 d . . .
S4 S 0.26032(8) 0.20805(6) 0.30459(4) 0.0126(3) Uani 1 1 d . . .
S5 S 0.09485(8) 0.06348(6) 0.28361(4) 0.0130(3) Uani 1 1 d . . .
S6 S 0.17296(8) 0.20357(6) 0.19652(4) 0.0134(3) Uani 1 1 d . . .
C1 C 0.4727(3) 0.2166(2) 0.17926(19) 0.0164(11) Uani 1 1 d . . .
C2 C 0.4853(4) 0.2714(3) 0.1507(2) 0.0301(15) Uani 1 1 d . . .
H2 H 0.4897 0.3135 0.1639 0.036 Uiso 1 1 calc R . .
C3 C 0.4911(5) 0.2639(3) 0.1043(2) 0.048(2) Uani 1 1 d . . .
H3 H 0.4991 0.3011 0.0855 0.057 Uiso 1 1 calc R . .
C4 C 0.4856(5) 0.2033(3) 0.0839(2) 0.0439(19) Uani 1 1 d . . .
H4 H 0.4913 0.1985 0.0516 0.053 Uiso 1 1 calc R . .
C5 C 0.4717(4) 0.1510(3) 0.1114(2) 0.0281(14) Uani 1 1 d . . .
H5 H 0.4661 0.1090 0.0983 0.034 Uiso 1 1 calc R . .
C6 C 0.4658(3) 0.1554(3) 0.37460(18) 0.0175(11) Uani 1 1 d . . .
C7 C 0.4750(3) 0.2217(3) 0.3675(2) 0.0210(12) Uani 1 1 d . . .
H7 H 0.4779 0.2383 0.3371 0.025 Uiso 1 1 calc R . .
C8 C 0.4798(4) 0.2632(3) 0.4038(2) 0.0287(14) Uani 1 1 d . . .
H8 H 0.4875 0.3084 0.3985 0.034 Uiso 1 1 calc R . .
C9 C 0.4738(5) 0.2403(3) 0.4486(2) 0.0460(19) Uani 1 1 d . . .
H9A H 0.4773 0.2693 0.4739 0.055 Uiso 1 1 calc R . .
C10 C 0.4629(5) 0.1763(3) 0.4552(2) 0.0473(19) Uani 1 1 d . . .
H10A H 0.4578 0.1594 0.4855 0.057 Uiso 1 1 calc R . .
C11 C 0.3504(3) -0.0110(2) 0.23879(17) 0.0127(11) Uani 1 1 d . . .
C12 C 0.3472(3) -0.0290(2) 0.28457(18) 0.0160(11) Uani 1 1 d . . .
H12 H 0.3329 0.0024 0.3073 0.019 Uiso 1 1 calc R . .
C13 C 0.3648(4) -0.0926(2) 0.2975(2) 0.0205(12) Uani 1 1 d . . .
H13 H 0.3629 -0.1045 0.3290 0.025 Uiso 1 1 calc R . .
C14 C 0.3852(4) -0.1389(3) 0.2641(2) 0.0243(13) Uani 1 1 d . . .
H14 H 0.3974 -0.1826 0.2725 0.029 Uiso 1 1 calc R . .
C15 C 0.3871(4) -0.1199(3) 0.2196(2) 0.0229(13) Uani 1 1 d . . .
H15 H 0.4008 -0.1507 0.1963 0.027 Uiso 1 1 calc R . .
C16 C 0.2435(3) 0.1849(2) 0.36088(17) 0.0137(11) Uani 1 1 d . . .
C17 C 0.2326(4) 0.1212(2) 0.37656(18) 0.0177(12) Uani 1 1 d . . .
H17 H 0.2343 0.0862 0.3553 0.021 Uiso 1 1 calc R . .
C18 C 0.2193(4) 0.1086(3) 0.42228(19) 0.0275(14) Uani 1 1 d . . .
H18 H 0.2120 0.0651 0.4325 0.033 Uiso 1 1 calc R . .
C19 C 0.2166(4) 0.1595(3) 0.4540(2) 0.0316(15) Uani 1 1 d . . .
H19 H 0.2070 0.1514 0.4857 0.038 Uiso 1 1 calc R . .
C20 C 0.2281(4) 0.2207(3) 0.43807(18) 0.0266(14) Uani 1 1 d . . .
H20 H 0.2271 0.2562 0.4589 0.032 Uiso 1 1 calc R . .
C21 C 0.1134(3) -0.0138(2) 0.26074(17) 0.0123(11) Uani 1 1 d . . .
C22 C 0.1167(3) -0.0284(3) 0.21421(19) 0.0188(12) Uani 1 1 d . . .
H22 H 0.1029 0.0041 0.1921 0.023 Uiso 1 1 calc R . .
C23 C 0.1398(3) -0.0897(2) 0.20019(19) 0.0198(12) Uani 1 1 d . . .
H23 H 0.1433 -0.0993 0.1683 0.024 Uiso 1 1 calc R . .
C24 C 0.1581(4) -0.1377(2) 0.2320(2) 0.0217(13) Uani 1 1 d . . .
H24 H 0.1754 -0.1799 0.2222 0.026 Uiso 1 1 calc R . .
C25 C 0.1509(4) -0.1235(2) 0.2775(2) 0.0202(12) Uani 1 1 d . . .
H25 H 0.1614 -0.1563 0.2998 0.024 Uiso 1 1 calc R . .
C26 C 0.1978(3) 0.1786(2) 0.14159(17) 0.0133(11) Uani 1 1 d . . .
C27 C 0.1980(3) 0.1145(2) 0.12531(18) 0.0175(12) Uani 1 1 d . . .
H27 H 0.1837 0.0801 0.1458 0.021 Uiso 1 1 calc R . .
C28 C 0.2183(4) 0.1005(3) 0.08047(19) 0.0228(13) Uani 1 1 d . . .
H28 H 0.2176 0.0568 0.0701 0.027 Uiso 1 1 calc R . .
C29 C 0.2402(4) 0.1507(3) 0.0500(2) 0.0305(15) Uani 1 1 d . . .
H29 H 0.2550 0.1417 0.0189 0.037 Uiso 1 1 calc R . .
C30 C 0.2395(4) 0.2127(3) 0.0660(2) 0.0315(15) Uani 1 1 d . . .
H30 H 0.2531 0.2477 0.0459 0.038 Uiso 1 1 calc R . .
N1 N 0.4658(3) 0.1591(2) 0.15742(15) 0.0196(10) Uani 1 1 d . . .
H1N H 0.4568 0.1243 0.1743 0.023 Uiso 1 1 calc R . .
N2 N 0.4593(3) 0.1355(2) 0.41850(16) 0.0280(12) Uani 1 1 d . . .
H2N H 0.4522 0.0938 0.4238 0.034 Uiso 1 1 calc R . .
N3 N 0.3700(3) -0.05814(19) 0.20801(16) 0.0173(10) Uani 1 1 d . . .
H3N H 0.3715 -0.0477 0.1787 0.021 Uiso 1 1 calc R . .
N4 N 0.2408(3) 0.2315(2) 0.39309(15) 0.0180(10) Uani 1 1 d . . .
H4N H 0.2479 0.2720 0.3841 0.022 Uiso 1 1 calc R . .
N5 N 0.1288(3) -0.06286(19) 0.29093(15) 0.0151(9) Uani 1 1 d . . .
H5N H 0.1241 -0.0547 0.3205 0.018 Uiso 1 1 calc R . .
N6 N 0.2196(3) 0.2248(2) 0.11055(15) 0.0192(10) Uani 1 1 d . . .
H6N H 0.2210 0.2654 0.1199 0.023 Uiso 1 1 calc R . .
S8 S 0.68605(10) 0.39513(6) 0.40938(5) 0.0204(3) Uani 1 1 d . . .
O5 O 0.7361(3) 0.35427(17) 0.37670(13) 0.0245(9) Uani 1 1 d . . .
O6 O 0.7483(3) 0.4364(2) 0.43564(16) 0.0355(11) Uani 1 1 d . . .
O7 O 0.6227(3) 0.4379(2) 0.38420(14) 0.0409(12) Uani 1 1 d . . .
O8 O 0.6344(3) 0.35399(17) 0.44094(12) 0.0213(9) Uani 1 1 d . . .
O1W O 0.4247(3) 1.0106(2) 0.44663(17) 0.0473(13) Uani 1 1 d . . .
H1A H 0.3801 0.9857 0.4410 0.071 Uiso 1 1 d . . .
H1B H 0.4696 0.9814 0.4484 0.071 Uiso 1 1 d . . .
O2W O 0.9256(4) 0.4317(3) 0.4627(2) 0.0706(17) Uani 1 1 d . . .
H2A H 0.9097 0.4479 0.4887 0.106 Uiso 1 1 d . . .
H2B H 0.8743 0.4277 0.4484 0.106 Uiso 1 1 d . . .
Cu4 Cu 0.0000 0.0000 0.5000 0.0182(2) Uani 1 2 d S . .
O3W O -0.0045(3) 0.10195(17) 0.50757(12) 0.0201(8) Uani 1 1 d . . .
O4W O 0.0047(3) 0.00712(17) 0.42794(13) 0.0213(8) Uani 1 1 d . . .
O5W O 0.1416(2) 0.00014(17) 0.50320(13) 0.0250(9) Uani 1 1 d . . .
H3A H 0.0431 0.1217 0.5263 0.037 Uiso 1 1 d . . .
H3B H -0.0470 0.1156 0.5249 0.037 Uiso 1 1 d . . .
H4A H 0.0565 -0.0130 0.4141 0.037 Uiso 1 1 d . . .
H4B H -0.0335 -0.0176 0.4146 0.037 Uiso 1 1 d . . .
H5A H 0.1671 -0.0243 0.4843 0.037 Uiso 1 1 d . . .
H5B H 0.1822 0.0231 0.5226 0.037 Uiso 1 1 d . . .
S7 S 0.79376(10) 0.09434(7) 0.58992(6) 0.0282(4) Uani 1 1 d . . .
O1 O 0.8541(3) 0.0505(2) 0.61552(14) 0.0411(12) Uani 1 1 d . A .
O2A O 0.7362(4) 0.1374(3) 0.6164(2) 0.0207(14) Uiso 0.623(4) 1 d P A 1
O3A O 0.7363(4) 0.0557(3) 0.5566(2) 0.0302(17) Uiso 0.623(4) 1 d P A 1
O4A O 0.8481(4) 0.1399(3) 0.5562(2) 0.0228(15) Uiso 0.623(4) 1 d P A 1
O2B O 0.7863(7) 0.1461(4) 0.6251(3) 0.015(2) Uiso 0.377(4) 1 d P A 2
O3B O 0.7047(8) 0.0591(6) 0.5916(4) 0.041(3) Uiso 0.377(4) 1 d P A 2
O4B O 0.8272(7) 0.1071(5) 0.5495(3) 0.019(2) Uiso 0.377(4) 1 d P A 2

loop_
_atom_site_aniso_label
_atom_site_aniso_U_11
_atom_site_aniso_U_22
_atom_site_aniso_U_33
_atom_site_aniso_U_23
_atom_site_aniso_U_13
_atom_site_aniso_U_12
Cu1 0.0137(3) 0.0113(3) 0.0167(3) -0.0016(3) 0.0004(2) 0.0009(2)
Cu2 0.0132(3) 0.0107(3) 0.0166(3) -0.0015(3) -0.0006(3) -0.0013(2)
Cu3 0.0134(3) 0.0094(3) 0.0177(3) -0.0014(3) -0.0018(3) 0.0004(2)
S1 0.0151(6) 0.0100(6) 0.0170(7) 0.0014(5) 0.0002(5) 0.0000(5)
S2 0.0191(6) 0.0122(6) 0.0153(7) -0.0007(5) 0.0004(5) -0.0009(5)
S3 0.0169(7) 0.0092(6) 0.0169(7) -0.0033(5) -0.0009(5) 0.0008(5)
S4 0.0194(7) 0.0073(6) 0.0111(6) -0.0002(5) 0.0015(5) -0.0001(5)
S5 0.0167(6) 0.0076(6) 0.0147(7) 0.0010(5) 0.0014(5) 0.0006(5)
S6 0.0187(7) 0.0089(6) 0.0125(6) 0.0009(5) 0.0020(5) 0.0006(5)
C1 0.014(3) 0.015(3) 0.021(3) -0.001(2) 0.000(2) 0.003(2)
C2 0.057(4) 0.013(3) 0.021(3) 0.000(2) 0.000(3) -0.006(3)
C3 0.091(6) 0.025(4) 0.027(4) 0.011(3) 0.000(4) -0.007(4)
C4 0.082(6) 0.035(4) 0.015(3) 0.005(3) 0.000(3) 0.002(4)
C5 0.040(4) 0.022(3) 0.022(3) -0.005(3) -0.004(3) 0.007(3)
C6 0.013(3) 0.024(3) 0.016(3) -0.002(2) -0.002(2) -0.001(2)
C7 0.014(3) 0.025(3) 0.024(3) -0.004(3) 0.000(2) -0.004(2)
C8 0.034(4) 0.015(3) 0.037(4) -0.012(3) 0.003(3) -0.005(3)
C9 0.077(6) 0.036(4) 0.025(4) -0.012(3) -0.003(3) -0.013(4)
C10 0.080(6) 0.046(5) 0.016(3) -0.003(3) -0.003(3) -0.009(4)
C11 0.010(2) 0.011(3) 0.018(3) -0.002(2) 0.000(2) 0.000(2)
C12 0.016(3) 0.011(3) 0.021(3) -0.005(2) 0.000(2) -0.002(2)
C13 0.021(3) 0.016(3) 0.025(3) 0.003(2) -0.003(2) 0.003(2)
C14 0.020(3) 0.012(3) 0.041(4) 0.000(3) -0.003(3) 0.006(2)
C15 0.019(3) 0.015(3) 0.034(4) -0.011(3) -0.003(2) 0.007(2)
C16 0.017(3) 0.012(3) 0.013(3) -0.002(2) 0.000(2) 0.000(2)
C17 0.025(3) 0.009(3) 0.019(3) -0.002(2) -0.001(2) -0.003(2)
C18 0.044(4) 0.019(3) 0.019(3) 0.008(3) 0.001(3) -0.010(3)
C19 0.056(4) 0.028(3) 0.012(3) -0.001(3) 0.008(3) -0.012(3)
C20 0.047(4) 0.022(3) 0.011(3) -0.006(2) 0.007(3) -0.005(3)
C21 0.012(3) 0.008(2) 0.017(3) 0.003(2) 0.000(2) -0.002(2)
C22 0.015(3) 0.016(3) 0.026(3) 0.000(2) 0.000(2) -0.002(2)
C23 0.017(3) 0.017(3) 0.026(3) -0.008(2) 0.004(2) -0.005(2)
C24 0.016(3) 0.009(3) 0.040(4) -0.003(3) 0.005(2) -0.004(2)
C25 0.019(3) 0.009(3) 0.033(3) 0.003(2) 0.003(2) -0.002(2)
C26 0.009(2) 0.014(3) 0.017(3) -0.001(2) 0.001(2) 0.005(2)
C27 0.020(3) 0.013(3) 0.020(3) 0.000(2) 0.001(2) 0.001(2)
C28 0.031(3) 0.014(3) 0.024(3) -0.003(2) -0.001(3) 0.005(2)
C29 0.051(4) 0.027(4) 0.013(3) 0.002(3) 0.007(3) 0.014(3)
C30 0.055(4) 0.024(3) 0.016(3) 0.006(3) 0.010(3) 0.007(3)
N1 0.030(3) 0.011(2) 0.018(2) 0.0067(19) -0.002(2) 0.005(2)
N2 0.044(3) 0.024(3) 0.016(3) 0.002(2) -0.001(2) -0.003(2)
N3 0.016(2) 0.012(2) 0.024(3) -0.0051(19) 0.0028(19) 0.0015(18)
N4 0.027(3) 0.013(2) 0.014(2) -0.0022(19) 0.0043(19) -0.0048(19)
N5 0.021(2) 0.007(2) 0.017(2) 0.0026(18) 0.0046(19) 0.0003(18)
N6 0.033(3) 0.011(2) 0.013(2) 0.0022(19) 0.005(2) 0.005(2)
S8 0.0285(8) 0.0147(7) 0.0181(7) 0.0014(6) 0.0045(6) -0.0003(6)
O5 0.037(2) 0.015(2) 0.022(2) 0.0015(16) 0.0119(18) 0.0044(17)
O6 0.030(2) 0.025(2) 0.052(3) -0.019(2) 0.004(2) -0.0106(19)
O7 0.061(3) 0.041(3) 0.020(2) 0.012(2) 0.007(2) 0.030(2)
O8 0.029(2) 0.0140(19) 0.020(2) -0.0007(16) 0.0042(17) -0.0028(16)
O1W 0.044(3) 0.043(3) 0.054(3) 0.013(2) -0.007(2) -0.008(2)
O2W 0.057(4) 0.090(5) 0.065(4) 0.013(3) -0.005(3) 0.002(3)
Cu4 0.0294(5) 0.0119(5) 0.0133(5) -0.0017(4) 0.0030(4) -0.0038(4)
O3W 0.027(2) 0.0138(19) 0.019(2) -0.0022(16) 0.0039(17) 0.0007(16)
O4W 0.032(2) 0.015(2) 0.017(2) -0.0016(16) 0.0033(17) 0.0000(17)
O5W 0.028(2) 0.019(2) 0.028(2) -0.0110(17) 0.0069(18) -0.0021(17)
S7 0.0259(8) 0.0205(8) 0.0381(9) -0.0159(7) 0.0043(7) 0.0021(6)
O1 0.054(3) 0.049(3) 0.021(2) -0.003(2) 0.003(2) 0.022(2)

loop_
_atom_type_symbol
_atom_type_description
_atom_type_scat_dispersion_real
_atom_type_scat_dispersion_imag
_atom_type_scat_source
C C 0.0033 0.0016 'International Tables Vol C Tables 4.2.6.8 and 6.1.1.4'
H H 0.0000 0.0000 'International Tables Vol C Tables 4.2.6.8 and 6.1.1.4'
N N 0.0061 0.0033 'International Tables Vol C Tables 4.2.6.8 and 6.1.1.4'
O O 0.0106 0.0060 'International Tables Vol C Tables 4.2.6.8 and 6.1.1.4'
S S 0.1246 0.1234 'International Tables Vol C Tables 4.2.6.8 and 6.1.1.4'
Cu Cu 0.3201 1.2651 'International Tables Vol C Tables 4.2.6.8 and 6.1.1.4'

loop_
_geom_angle_atom_site_label_1
_geom_angle_atom_site_label_2
_geom_angle_atom_site_label_3
_geom_angle
_geom_angle_site_symmetry_1
_geom_angle_site_symmetry_3
S2 Cu1 S5 116.32(5) . 6_656
S2 Cu1 S6 111.38(5) . 6_656
S5 Cu1 S6 116.14(5) 6_656 6_656
S2 Cu1 S1 106.65(5) . .
S5 Cu1 S1 107.06(5) 6_656 .
S6 Cu1 S1 96.84(5) 6_656 .
S2 Cu1 Cu3 137.98(4) . 6_656
S5 Cu1 Cu3 57.13(4) 6_656 6_656
S6 Cu1 Cu3 59.05(4) 6_656 6_656
S1 Cu1 Cu3 114.93(4) . 6_656
S2 Cu1 Cu2 56.62(4) . .
S5 Cu1 Cu2 106.00(4) 6_656 .
S6 Cu1 Cu2 135.62(4) 6_656 .
S1 Cu1 Cu2 56.22(4) . .
Cu3 Cu1 Cu2 159.91(3) 6_656 .
S2 Cu2 S3 114.41(5) . .
S2 Cu2 S1 108.11(5) . .
S3 Cu2 S1 109.73(5) . .
S2 Cu2 S4 109.52(5) . .
S3 Cu2 S4 113.99(5) . .
S1 Cu2 S4 99.98(5) . .
S2 Cu2 Cu3 128.20(4) . .
S3 Cu2 Cu3 57.12(4) . .
S1 Cu2 Cu3 123.07(4) . .
S4 Cu2 Cu3 57.17(4) . .
S2 Cu2 Cu1 56.22(4) . .
S3 Cu2 Cu1 107.03(4) . .
S1 Cu2 Cu1 58.26(4) . .
S4 Cu2 Cu1 138.38(4) . .
Cu3 Cu2 Cu1 164.13(3) . .
S5 Cu3 S3 116.51(5) . .
S5 Cu3 S4 112.60(5) . .
S3 Cu3 S4 116.73(5) . .
S5 Cu3 S6 115.00(5) . .
S3 Cu3 S6 101.98(5) . .
S4 Cu3 S6 90.65(5) . .
S5 Cu3 Cu2 136.98(4) . .
S3 Cu3 Cu2 57.93(4) . .
S4 Cu3 Cu2 59.11(4) . .
S6 Cu3 Cu2 107.49(4) . .
S5 Cu3 Cu1 57.33(4) . 6_556
S3 Cu3 Cu1 125.71(4) . 6_556
S4 Cu3 Cu1 113.43(4) . 6_556
S6 Cu3 Cu1 57.71(4) . 6_556
Cu2 Cu3 Cu1 164.60(3) . 6_556
C1 S1 Cu2 113.89(18) . .
C1 S1 Cu1 111.47(18) . .
Cu2 S1 Cu1 65.51(4) . .
C6 S2 Cu1 104.56(18) . .
C6 S2 Cu2 104.32(18) . .
Cu1 S2 Cu2 67.16(4) . .
C11 S3 Cu3 115.59(17) . .
C11 S3 Cu2 107.65(17) . .
Cu3 S3 Cu2 64.95(4) . .
C16 S4 Cu3 110.22(18) . .
C16 S4 Cu2 108.04(18) . .
Cu3 S4 Cu2 63.72(4) . .
C21 S5 Cu3 103.43(17) . .
C21 S5 Cu1 110.80(17) . 6_556
Cu3 S5 Cu1 65.54(4) . 6_556
C26 S6 Cu1 108.53(18) . 6_556
C26 S6 Cu3 113.01(17) . .
Cu1 S6 Cu3 63.25(4) 6_556 .
N1 C1 C2 115.7(5) . .
N1 C1 S1 121.9(4) . .
C2 C1 S1 122.3(4) . .
C3 C2 C1 120.0(5) . .
C3 C2 H2 120.0 . .
C1 C2 H2 120.0 . .
C2 C3 C4 121.6(6) . .
C2 C3 H3 119.2 . .
C4 C3 H3 119.2 . .
C5 C4 C3 118.2(6) . .
C5 C4 H4 120.9 . .
C3 C4 H4 120.9 . .
N1 C5 C4 119.7(5) . .
N1 C5 H5 120.1 . .
C4 C5 H5 120.1 . .
N2 C6 C7 116.5(5) . .
N2 C6 S2 116.9(4) . .
C7 C6 S2 126.6(4) . .
C8 C7 C6 120.5(6) . .
C8 C7 H7 119.8 . .
C6 C7 H7 119.8 . .
C7 C8 C9 120.9(6) . .
C7 C8 H8 119.6 . .
C9 C8 H8 119.6 . .
C10 C9 C8 118.4(6) . .
C10 C9 H9A 120.8 . .
C8 C9 H9A 120.8 . .
C9 C10 N2 119.8(6) . .
C9 C10 H10A 120.1 . .
N2 C10 H10A 120.1 . .
N3 C11 C12 116.9(4) . .
N3 C11 S3 117.5(4) . .
C12 C11 S3 125.6(4) . .
C11 C12 C13 120.5(5) . .
C11 C12 H12 119.8 . .
C13 C12 H12 119.8 . .
C12 C13 C14 119.9(5) . .
C12 C13 H13 120.0 . .
C14 C13 H13 120.0 . .
C15 C14 C13 118.3(5) . .
C15 C14 H14 120.9 . .
C13 C14 H14 120.9 . .
N3 C15 C14 120.7(5) . .
N3 C15 H15 119.7 . .
C14 C15 H15 119.7 . .
N4 C16 C17 116.1(5) . .
N4 C16 S4 118.0(4) . .
C17 C16 S4 125.9(4) . .
C18 C17 C16 120.8(5) . .
C18 C17 H17 119.6 . .
C16 C17 H17 119.6 . .
C17 C18 C19 120.2(5) . .
C17 C18 H18 119.9 . .
C19 C18 H18 119.9 . .
C20 C19 C18 118.0(5) . .
C20 C19 H19 121.0 . .
C18 C19 H19 121.0 . .
N4 C20 C19 120.4(5) . .
N4 C20 H20 119.8 . .
C19 C20 H20 119.8 . .
N5 C21 C22 117.8(4) . .
N5 C21 S5 117.2(4) . .
C22 C21 S5 125.0(4) . .
C23 C22 C21 119.8(5) . .
C23 C22 H22 120.1 . .
C21 C22 H22 120.1 . .
C22 C23 C24 120.6(5) . .
C22 C23 H23 119.7 . .
C24 C23 H23 119.7 . .
C25 C24 C23 119.0(5) . .
C25 C24 H24 120.5 . .
C23 C24 H24 120.5 . .
N5 C25 C24 119.9(5) . .
N5 C25 H25 120.0 . .
C24 C25 H25 120.0 . .
N6 C26 C27 115.9(5) . .
N6 C26 S6 117.6(4) . .
C27 C26 S6 126.6(4) . .
C28 C27 C26 121.4(5) . .
C28 C27 H27 119.3 . .
C26 C27 H27 119.3 . .
C27 C28 C29 119.9(5) . .
C27 C28 H28 120.0 . .
C29 C28 H28 120.0 . .
C30 C29 C28 118.3(5) . .
C30 C29 H29 120.8 . .
C28 C29 H29 120.8 . .
N6 C30 C29 120.2(5) . .
N6 C30 H30 119.9 . .
C29 C30 H30 119.9 . .
C1 N1 C5 124.8(5) . .
C1 N1 H1N 117.6 . .
C5 N1 H1N 117.6 . .
C6 N2 C10 123.8(5) . .
C6 N2 H2N 118.1 . .
C10 N2 H2N 118.1 . .
C15 N3 C11 123.8(5) . .
C15 N3 H3N 118.1 . .
C11 N3 H3N 118.1 . .
C20 N4 C16 124.5(5) . .
C20 N4 H4N 117.7 . .
C16 N4 H4N 117.7 . .
C25 N5 C21 122.8(5) . .
C25 N5 H5N 118.6 . .
C21 N5 H5N 118.6 . .
C26 N6 C30 124.3(5) . .
C26 N6 H6N 117.8 . .
C30 N6 H6N 117.8 . .
O8 S8 O6 109.6(2) . .
O8 S8 O5 109.7(2) . .
O6 S8 O5 110.7(2) . .
O8 S8 O7 109.0(2) . .
O6 S8 O7 108.0(3) . .
O5 S8 O7 109.8(2) . .
H1A O1W H1B 100.4 . .
H2A O2W H2B 102.8 . .
O5W Cu4 O5W 180.0(2) 5_556 .
O5W Cu4 O4W 89.36(15) 5_556 .
O5W Cu4 O4W 90.64(15) . .
O5W Cu4 O4W 90.64(15) 5_556 5_556
O5W Cu4 O4W 89.36(15) . 5_556
O4W Cu4 O4W 180.000(1) . 5_556
O5W Cu4 O3W 91.45(14) 5_556 5_556
O5W Cu4 O3W 88.55(14) . 5_556
O4W Cu4 O3W 87.95(14) . 5_556
O4W Cu4 O3W 92.05(14) 5_556 5_556
O5W Cu4 O3W 88.55(14) 5_556 .
O5W Cu4 O3W 91.45(14) . .
O4W Cu4 O3W 92.05(14) . .
O4W Cu4 O3W 87.95(14) 5_556 .
O3W Cu4 O3W 180.0(2) 5_556 .
Cu4 O3W H3A 116.7 . .
Cu4 O3W H3B 114.4 . .
H3A O3W H3B 93.6 . .
Cu4 O4W H4A 114.6 . .
Cu4 O4W H4B 112.9 . .
H4A O4W H4B 94.5 . .
Cu4 O5W H5A 114.8 . .
Cu4 O5W H5B 131.1 . .
H5A O5W H5B 114.1 . .
O4B S7 O1 110.6(5) . .
O2A S7 O1 117.5(3) . .
O4B S7 O2B 120.4(6) . .
O1 S7 O2B 97.9(4) . .
O4B S7 O3B 117.3(7) . .
O1 S7 O3B 102.6(5) . .
O2B S7 O3B 105.1(6) . .
O2A S7 O3A 109.5(4) . .
O1 S7 O3A 110.0(3) . .
O2A S7 O4A 105.3(3) . .
O1 S7 O4A 111.9(3) . .
O3A S7 O4A 101.5(4) . .

loop_
_geom_bond_atom_site_label_1
_geom_bond_atom_site_label_2
_geom_bond_distance
_geom_bond_site_symmetry_2
Cu1 S2 2.3282(14) .
Cu1 S5 2.3351(14) 6_656
Cu1 S6 2.3901(14) 6_656
Cu1 S1 2.4126(14) .
Cu1 Cu3 2.5248(9) 6_656
Cu1 Cu2 2.5815(8) .
Cu2 S2 2.3390(14) .
Cu2 S3 2.3534(14) .
Cu2 S1 2.3579(14) .
Cu2 S4 2.4079(14) .
Cu2 Cu3 2.5159(9) .
Cu3 S5 2.3298(14) .
Cu3 S3 2.3324(14) .
Cu3 S4 2.3577(14) .
Cu3 S6 2.4248(14) .
Cu3 Cu1 2.5248(9) 6_556
S1 C1 1.709(6) .
S2 C6 1.725(5) .
S3 C11 1.743(5) .
S4 C16 1.724(5) .
S5 C21 1.748(5) .
S5 Cu1 2.3351(14) 6_556
S6 C26 1.719(5) .
S6 Cu1 2.3901(14) 6_556
C1 N1 1.348(7) .
C1 C2 1.414(8) .
C2 C3 1.363(9) .
C2 H2 0.9500 .
C3 C4 1.384(9) .
C3 H3 0.9500 .
C4 C5 1.357(9) .
C4 H4 0.9500 .
C5 N1 1.354(7) .
C5 H5 0.9500 .
C6 N2 1.345(7) .
C6 C7 1.389(7) .
C7 C8 1.361(8) .
C7 H7 0.9500 .
C8 C9 1.388(9) .
C8 H8 0.9500 .
C9 C10 1.343(9) .
C9 H9A 0.9500 .
C10 N2 1.360(8) .
C10 H10A 0.9500 .
C11 N3 1.353(6) .
C11 C12 1.384(7) .
C12 C13 1.387(7) .
C12 H12 0.9500 .
C13 C14 1.393(8) .
C13 H13 0.9500 .
C14 C15 1.355(8) .
C14 H14 0.9500 .
C15 N3 1.340(7) .
C15 H15 0.9500 .
C16 N4 1.343(6) .
C16 C17 1.400(7) .
C17 C18 1.370(7) .
C17 H17 0.9500 .
C18 C19 1.397(8) .
C18 H18 0.9500 .
C19 C20 1.355(8) .
C19 H19 0.9500 .
C20 N4 1.342(7) .
C20 H20 0.9500 .
C21 N5 1.358(6) .
C21 C22 1.388(7) .
C22 C23 1.372(7) .
C22 H22 0.9500 .
C23 C24 1.379(8) .
C23 H23 0.9500 .
C24 C25 1.363(8) .
C24 H24 0.9500 .
C25 N5 1.348(6) .
C25 H25 0.9500 .
C26 N6 1.351(6) .
C26 C27 1.403(7) .
C27 C28 1.370(7) .
C27 H27 0.9500 .
C28 C29 1.401(8) .
C28 H28 0.9500 .
C29 C30 1.360(8) .
C29 H29 0.9500 .
C30 N6 1.353(7) .
C30 H30 0.9500 .
N1 H1N 0.8800 .
N2 H2N 0.8800 .
N3 H3N 0.8800 .
N4 H4N 0.8800 .
N5 H5N 0.8800 .
N6 H6N 0.8800 .
S8 O8 1.464(4) .
S8 O6 1.467(4) .
S8 O5 1.470(4) .
S8 O7 1.479(4) .
O1W H1A 0.8514 .
O1W H1B 0.8955 .
O2W H2A 0.8594 .
O2W H2B 0.8677 .
Cu4 O5W 2.093(4) 5_556
Cu4 O5W 2.093(4) .
Cu4 O4W 2.104(4) .
Cu4 O4W 2.104(4) 5_556
Cu4 O3W 2.112(3) 5_556
Cu4 O3W 2.112(3) .
O3W H3A 0.9779 .
O3W H3B 0.8522 .
O4W H4A 0.9583 .
O4W H4B 0.8539 .
O5W H5A 0.8354 .
O5W H5B 0.9494 .
S7 O4B 1.303(10) .
S7 O2A 1.450(6) .
S7 O1 1.471(5) .
S7 O2B 1.483(9) .
S7 O3B 1.503(12) .
S7 O3A 1.514(7) .
S7 O4A 1.577(7) .

loop_
_geom_torsion_atom_site_label_1
_geom_torsion_atom_site_label_2
_geom_torsion_atom_site_label_3
_geom_torsion_atom_site_label_4
_geom_torsion
_geom_torsion_site_symmetry_1
_geom_torsion_site_symmetry_4
S5 Cu1 Cu2 S2 111.32(6) 6_656 .
S6 Cu1 Cu2 S2 -87.18(7) 6_656 .
S1 Cu1 Cu2 S2 -148.59(6) . .
Cu3 Cu1 Cu2 S2 142.05(10) 6_656 .
S2 Cu1 Cu2 S3 -108.37(6) . .
S5 Cu1 Cu2 S3 2.95(6) 6_656 .
S6 Cu1 Cu2 S3 164.45(6) 6_656 .
S1 Cu1 Cu2 S3 103.04(6) . .
Cu3 Cu1 Cu2 S3 33.68(11) 6_656 .
S2 Cu1 Cu2 S1 148.59(6) . .
S5 Cu1 Cu2 S1 -100.10(5) 6_656 .
S6 Cu1 Cu2 S1 61.41(7) 6_656 .
Cu3 Cu1 Cu2 S1 -69.36(10) 6_656 .
S2 Cu1 Cu2 S4 81.50(7) . .
S5 Cu1 Cu2 S4 -167.18(6) 6_656 .
S6 Cu1 Cu2 S4 -5.68(10) 6_656 .
S1 Cu1 Cu2 S4 -67.09(7) . .
Cu3 Cu1 Cu2 S4 -136.45(9) 6_656 .
S2 Cu1 Cu2 Cu3 -111.57(13) . .
S5 Cu1 Cu2 Cu3 -0.26(14) 6_656 .
S6 Cu1 Cu2 Cu3 161.25(11) 6_656 .
S1 Cu1 Cu2 Cu3 99.84(13) . .
Cu3 Cu1 Cu2 Cu3 30.48(18) 6_656 .
S2 Cu2 Cu3 S5 -0.97(9) . .
S3 Cu2 Cu3 S5 95.78(7) . .
S1 Cu2 Cu3 S5 -170.85(6) . .
S4 Cu2 Cu3 S5 -90.87(7) . .
Cu1 Cu2 Cu3 S5 99.43(13) . .
S2 Cu2 Cu3 S3 -96.75(6) . .
S1 Cu2 Cu3 S3 93.37(6) . .
S4 Cu2 Cu3 S3 173.35(6) . .
Cu1 Cu2 Cu3 S3 3.64(12) . .
S2 Cu2 Cu3 S4 89.90(6) . .
S3 Cu2 Cu3 S4 -173.35(6) . .
S1 Cu2 Cu3 S4 -79.98(6) . .
Cu1 Cu2 Cu3 S4 -169.70(13) . .
S2 Cu2 Cu3 S6 169.84(6) . .
S3 Cu2 Cu3 S6 -93.41(5) . .
S1 Cu2 Cu3 S6 -0.04(6) . .
S4 Cu2 Cu3 S6 79.94(5) . .
Cu1 Cu2 Cu3 S6 -89.77(13) . .
S2 Cu2 Cu3 Cu1 154.65(12) . 6_556
S3 Cu2 Cu3 Cu1 -108.60(13) . 6_556
S1 Cu2 Cu3 Cu1 -15.23(15) . 6_556
S4 Cu2 Cu3 Cu1 64.75(13) . 6_556
Cu1 Cu2 Cu3 Cu1 -104.95(14) . 6_556
S2 Cu2 S1 C1 130.90(19) . .
S3 Cu2 S1 C1 5.5(2) . .
S4 Cu2 S1 C1 -114.62(19) . .
Cu3 Cu2 S1 C1 -57.5(2) . .
Cu1 Cu2 S1 C1 103.78(19) . .
S2 Cu2 S1 Cu1 27.11(5) . .
S3 Cu2 S1 Cu1 -98.28(5) . .
S4 Cu2 S1 Cu1 141.60(4) . .
Cu3 Cu2 S1 Cu1 -161.24(4) . .
S2 Cu1 S1 C1 -134.42(19) . .
S5 Cu1 S1 C1 -9.3(2) 6_656 .
S6 Cu1 S1 C1 110.81(19) 6_656 .
Cu3 Cu1 S1 C1 51.8(2) 6_656 .
Cu2 Cu1 S1 C1 -107.40(19) . .
S2 Cu1 S1 Cu2 -27.02(5) . .
S5 Cu1 S1 Cu2 98.15(5) 6_656 .
S6 Cu1 S1 Cu2 -141.79(5) 6_656 .
Cu3 Cu1 S1 Cu2 159.24(4) 6_656 .
S5 Cu1 S2 C6 167.91(18) 6_656 .
S6 Cu1 S2 C6 31.73(19) 6_656 .
S1 Cu1 S2 C6 -72.79(19) . .
Cu3 Cu1 S2 C6 98.73(19) 6_656 .
Cu2 Cu1 S2 C6 -99.67(18) . .
S5 Cu1 S2 Cu2 -92.42(5) 6_656 .
S6 Cu1 S2 Cu2 131.40(5) 6_656 .
S1 Cu1 S2 Cu2 26.88(5) . .
Cu3 Cu1 S2 Cu2 -161.60(5) 6_656 .
S3 Cu2 S2 C6 -165.19(18) . .
S1 Cu2 S2 C6 72.23(19) . .
S4 Cu2 S2 C6 -35.80(19) . .
Cu3 Cu2 S2 C6 -98.86(19) . .
Cu1 Cu2 S2 C6 100.03(19) . .
S3 Cu2 S2 Cu1 94.78(5) . .
S1 Cu2 S2 Cu1 -27.80(5) . .
S4 Cu2 S2 Cu1 -135.82(5) . .
Cu3 Cu2 S2 Cu1 161.12(4) . .
S5 Cu3 S3 C11 -32.2(2) . .
S4 Cu3 S3 C11 104.85(19) . .
S6 Cu3 S3 C11 -158.26(19) . .
Cu2 Cu3 S3 C11 98.46(19) . .
Cu1 Cu3 S3 C11 -99.60(19) 6_556 .
S5 Cu3 S3 Cu2 -130.66(5) . .
S4 Cu3 S3 Cu2 6.39(5) . .
S6 Cu3 S3 Cu2 103.27(4) . .
Cu1 Cu3 S3 Cu2 161.94(4) 6_556 .
S2 Cu2 S3 C11 10.43(18) . .
S1 Cu2 S3 C11 132.13(18) . .
S4 Cu2 S3 C11 -116.70(18) . .
Cu3 Cu2 S3 C11 -110.58(18) . .
Cu1 Cu2 S3 C11 70.46(18) . .
S2 Cu2 S3 Cu3 121.02(5) . .
S1 Cu2 S3 Cu3 -117.29(5) . .
S4 Cu2 S3 Cu3 -6.12(5) . .
Cu1 Cu2 S3 Cu3 -178.96(4) . .
S5 Cu3 S4 C16 31.62(19) . .
S3 Cu3 S4 C16 -107.04(19) . .
S6 Cu3 S4 C16 149.17(19) . .
Cu2 Cu3 S4 C16 -100.74(19) . .
Cu1 Cu3 S4 C16 94.44(19) 6_556 .
S5 Cu3 S4 Cu2 132.36(5) . .
S3 Cu3 S4 Cu2 -6.31(5) . .
S6 Cu3 S4 Cu2 -110.09(4) . .
Cu1 Cu3 S4 Cu2 -164.82(4) 6_556 .
S2 Cu2 S4 C16 -19.36(19) . .
S3 Cu2 S4 C16 110.27(18) . .
S1 Cu2 S4 C16 -132.76(18) . .
Cu3 Cu2 S4 C16 104.15(18) . .
Cu1 Cu2 S4 C16 -80.07(19) . .
S2 Cu2 S4 Cu3 -123.51(5) . .
S3 Cu2 S4 Cu3 6.11(5) . .
S1 Cu2 S4 Cu3 123.08(5) . .
Cu1 Cu2 S4 Cu3 175.78(5) . .
S3 Cu3 S5 C21 -10.05(18) . .
S4 Cu3 S5 C21 -148.82(17) . .
S6 Cu3 S5 C21 109.20(18) . .
Cu2 Cu3 S5 C21 -80.47(18) . .
Cu1 Cu3 S5 C21 107.01(18) 6_556 .
S3 Cu3 S5 Cu1 -117.06(5) . 6_556
S4 Cu3 S5 Cu1 104.17(5) . 6_556
S6 Cu3 S5 Cu1 2.19(5) . 6_556
Cu2 Cu3 S5 Cu1 172.52(5) . 6_556
S5 Cu3 S6 C26 -102.12(19) . .
S3 Cu3 S6 C26 24.93(19) . .
S4 Cu3 S6 C26 142.46(19) . .
Cu2 Cu3 S6 C26 84.78(19) . .
Cu1 Cu3 S6 C26 -99.94(19) 6_556 .
S5 Cu3 S6 Cu1 -2.18(5) . 6_556
S3 Cu3 S6 Cu1 124.87(4) . 6_556
S4 Cu3 S6 Cu1 -117.60(4) . 6_556
Cu2 Cu3 S6 Cu1 -175.28(3) . 6_556
Cu2 S1 C1 N1 -30.2(5) . .
Cu1 S1 C1 N1 41.6(5) . .
Cu2 S1 C1 C2 151.0(4) . .
Cu1 S1 C1 C2 -137.2(4) . .
N1 C1 C2 C3 -1.0(9) . .
S1 C1 C2 C3 177.8(5) . .
C1 C2 C3 C4 -0.4(11) . .
C2 C3 C4 C5 1.7(12) . .
C3 C4 C5 N1 -1.5(10) . .
Cu1 S2 C6 N2 -148.5(4) . .
Cu2 S2 C6 N2 141.8(4) . .
Cu1 S2 C6 C7 30.5(5) . .
Cu2 S2 C6 C7 -39.2(5) . .
N2 C6 C7 C8 2.1(8) . .
S2 C6 C7 C8 -176.9(4) . .
C6 C7 C8 C9 -1.4(9) . .
C7 C8 C9 C10 -0.1(11) . .
C8 C9 C10 N2 0.8(11) . .
Cu3 S3 C11 N3 141.5(3) . .
Cu2 S3 C11 N3 -148.4(3) . .
Cu3 S3 C11 C12 -37.4(5) . .
Cu2 S3 C11 C12 32.7(5) . .
N3 C11 C12 C13 0.9(7) . .
S3 C11 C12 C13 179.8(4) . .
C11 C12 C13 C14 -0.4(8) . .
C12 C13 C14 C15 -0.1(8) . .
C13 C14 C15 N3 0.1(8) . .
Cu3 S4 C16 N4 -161.3(3) . .
Cu2 S4 C16 N4 130.8(4) . .
Cu3 S4 C16 C17 18.9(5) . .
Cu2 S4 C16 C17 -49.0(5) . .
N4 C16 C17 C18 0.4(8) . .
S4 C16 C17 C18 -179.8(4) . .
C16 C17 C18 C19 0.0(9) . .
C17 C18 C19 C20 -0.5(9) . .
C18 C19 C20 N4 0.5(9) . .
Cu3 S5 C21 N5 117.8(4) . .
Cu1 S5 C21 N5 -173.6(3) 6_556 .
Cu3 S5 C21 C22 -59.9(5) . .
Cu1 S5 C21 C22 8.7(5) 6_556 .
N5 C21 C22 C23 -3.6(7) . .
S5 C21 C22 C23 174.1(4) . .
C21 C22 C23 C24 1.4(8) . .
C22 C23 C24 C25 1.4(8) . .
C23 C24 C25 N5 -1.9(8) . .
Cu1 S6 C26 N6 143.3(3) 6_556 .
Cu3 S6 C26 N6 -148.6(3) . .
Cu1 S6 C26 C27 -36.9(5) 6_556 .
Cu3 S6 C26 C27 31.2(5) . .
N6 C26 C27 C28 -0.6(7) . .
S6 C26 C27 C28 179.5(4) . .
C26 C27 C28 C29 0.5(8) . .
C27 C28 C29 C30 -0.7(9) . .
C28 C29 C30 N6 1.0(9) . .
C2 C1 N1 C5 1.3(8) . .
S1 C1 N1 C5 -177.6(4) . .
C4 C5 N1 C1 0.0(9) . .
C7 C6 N2 C10 -1.4(8) . .
S2 C6 N2 C10 177.7(5) . .
C9 C10 N2 C6 -0.1(11) . .
C14 C15 N3 C11 0.4(8) . .
C12 C11 N3 C15 -0.9(7) . .
S3 C11 N3 C15 -179.9(4) . .
C19 C20 N4 C16 -0.1(9) . .
C17 C16 N4 C20 -0.4(8) . .
S4 C16 N4 C20 179.8(4) . .
C24 C25 N5 C21 -0.4(8) . .
C22 C21 N5 C25 3.1(7) . .
S5 C21 N5 C25 -174.7(4) . .
C27 C26 N6 C30 1.1(8) . .
S6 C26 N6 C30 -179.1(5) . .
C29 C30 N6 C26 -1.3(9) . .
